data_4032703
loop_
_publ_author_name
'Mykhailiuk, Pavel K.'
'Kubyshkin, Vladimir'
'Bach, Thorsten'
'Budisa, Nediljko'

_publ_section_title
;
 Peptidyl-Prolyl Model Study: How Does the Electronic Effect Influence the
 Amide Bond Conformation?
;
_journal_issue 17
_journal_name_full 'The Journal of organic chemistry'
_journal_page_first 8831
_journal_page_last 8841
_journal_paper_doi 10.1021/acs.joc.7b00803
_journal_volume 82
_journal_year 2017
_chemical_formula_sum 'C9 H13 N O3'
_chemical_formula_weight 183.20
_chemical_name_systematic
; 
 ? 
;
_space_group_IT_number 19
_symmetry_cell_setting orthorhombic
_symmetry_space_group_name_Hall 'P 2ac 2ab'
_symmetry_space_group_name_H-M 'P 21 21 21'
_atom_sites_solution_hydrogens geom
_atom_sites_solution_primary direct
_atom_sites_solution_secondary difmap
_audit_creation_method
;
CrysAlisPro, Agilent Technologies,
Version 1.171.37.35 (release 13-08-2014 CrysAlis171 .NET)
(compiled Aug 13 2014,18:06:01)
;
_cell_angle_alpha 90.00
_cell_angle_beta 90.00
_cell_angle_gamma 90.00
_cell_formula_units_Z 4
_cell_length_a 7.4091(5)
_cell_length_b 7.9981(5)
_cell_length_c 15.5815(9)
_cell_measurement_reflns_used 2226
_cell_measurement_temperature 150(2)
_cell_measurement_theta_max 73.1210
_cell_measurement_theta_min 6.1810
_cell_volume 923.34(10)
_computing_cell_refinement
;
CrysAlisPro, Agilent Technologies,
Version 1.171.37.35 (release 13-08-2014 CrysAlis171 .NET)
(compiled Aug 13 2014,18:06:01)
;
_computing_data_collection
;
CrysAlisPro, Agilent Technologies,
Version 1.171.37.35 (release 13-08-2014 CrysAlis171 .NET)
(compiled Aug 13 2014,18:06:01)
;
_computing_data_reduction
;
CrysAlisPro, Agilent Technologies,
Version 1.171.37.35 (release 13-08-2014 CrysAlis171 .NET)
(compiled Aug 13 2014,18:06:01)
;
_computing_structure_refinement 'SHELXL-97 (Sheldrick, 1997)'
_computing_structure_solution 'SHELXS-97 (Sheldrick, 1990)'
_diffrn_ambient_environment N~2~
_diffrn_ambient_temperature 150.00(10)
_diffrn_detector 'CCD plate'
_diffrn_detector_area_resol_mean 10.5435
_diffrn_detector_type Atlas
_diffrn_measured_fraction_theta_full 1.000
_diffrn_measured_fraction_theta_max 1.000
_diffrn_measurement_device 'four-circle diffractometer'
_diffrn_measurement_device_type 'SuperNova, Single source at offset, Atlas'
_diffrn_measurement_method '\w scans'
_diffrn_radiation_monochromator mirror
_diffrn_radiation_probe x-ray
_diffrn_radiation_type 'Cu K\a'
_diffrn_radiation_wavelength 1.54184
_diffrn_reflns_av_R_equivalents 0.0329
_diffrn_reflns_av_sigmaI/netI 0.0272
_diffrn_reflns_limit_h_max 8
_diffrn_reflns_limit_h_min -8
_diffrn_reflns_limit_k_max 8
_diffrn_reflns_limit_k_min -9
_diffrn_reflns_limit_l_max 18
_diffrn_reflns_limit_l_min -17
_diffrn_reflns_number 5437
_diffrn_reflns_theta_full 67.41
_diffrn_reflns_theta_max 67.41
_diffrn_reflns_theta_min 5.68
_diffrn_source 'sealed X-ray tube'
_diffrn_source_type 'SuperNova (Cu) X-ray Source'
_exptl_absorpt_coefficient_mu 0.824
_exptl_absorpt_correction_T_max 0.9119
_exptl_absorpt_correction_T_min 0.8433
_exptl_absorpt_correction_type multi-scan
_exptl_absorpt_process_details
;
CrysAlisPro, Agilent Technologies,
Version 1.171.37.35 (release 13-08-2014 CrysAlis171 .NET)
(compiled Aug 13 2014,18:06:01)
Empirical absorption correction using spherical harmonics,
 implemented in SCALE3 ABSPACK scaling algorithm.
;
_exptl_crystal_colour colourless
_exptl_crystal_density_diffrn 1.318
_exptl_crystal_density_method 'not measured'
_exptl_crystal_description block
_exptl_crystal_F_000 392
_exptl_crystal_size_max 0.21
_exptl_crystal_size_mid 0.20
_exptl_crystal_size_min 0.11
_refine_diff_density_max 0.130
_refine_diff_density_min -0.127
_refine_diff_density_rms 0.035
_refine_ls_abs_structure_details 'Flack H D (1983), Acta Cryst. A39, 876-881'
_refine_ls_abs_structure_Flack 0.5(3)
_refine_ls_extinction_method none
_refine_ls_goodness_of_fit_ref 1.060
_refine_ls_hydrogen_treatment constr
_refine_ls_matrix_type full
_refine_ls_number_parameters 132
_refine_ls_number_reflns 1662
_refine_ls_number_restraints 0
_refine_ls_restrained_S_all 1.060
_refine_ls_R_factor_all 0.0410
_refine_ls_R_factor_gt 0.0374
_refine_ls_shift/su_max 0.000
_refine_ls_shift/su_mean 0.000
_refine_ls_structure_factor_coef Fsqd
_refine_ls_weighting_details 'calc w=1/[\s^2^(Fo^2^)+(0.0631P)^2^+0.0757P] where P=(Fo^2^+2Fc^2^)/3'
_refine_ls_weighting_scheme calc
_refine_ls_wR_factor_gt 0.0981
_refine_ls_wR_factor_ref 0.1018
_reflns_number_gt 1546
_reflns_number_total 1662
_reflns_threshold_expression >2sigma(I)
_cod_data_source_file jo7b00803_si_002.cif
_cod_data_source_block cu-1611
_cod_original_cell_volume 923.35(10)
_cod_original_sg_symbol_H-M P212121
_cod_database_code 4032703

loop_
_symmetry_equiv_pos_as_xyz
'x, y, z'
'-x+1/2, -y, z+1/2'
'-x, y+1/2, -z+1/2'
'x+1/2, -y+1/2, -z'

loop_
_atom_site_label
_atom_site_type_symbol
_atom_site_fract_x
_atom_site_fract_y
_atom_site_fract_z
_atom_site_U_iso_or_equiv
_atom_site_adp_type
_atom_site_occupancy
_atom_site_symmetry_multiplicity
_atom_site_calc_flag
_atom_site_refinement_flags
O1 O 0.18330(18) 0.44304(19) 0.65521(10) 0.0462(4) Uani 1 1 d .
O2 O 0.26595(16) 0.27510(17) 0.76486(8) 0.0378(3) Uani 1 1 d .
O3 O 0.20244(19) 0.0632(2) 0.61473(9) 0.0468(4) Uani 1 1 d .
N1 N 0.4892(2) 0.1520(2) 0.60661(11) 0.0429(4) Uani 1 1 d .
C1 C 0.4734(2) 0.3117(2) 0.65327(11) 0.0330(4) Uani 1 1 d .
C2 C 0.5756(3) 0.4312(3) 0.59265(13) 0.0418(5) Uani 1 1 d .
H2A H 0.5853 0.5480 0.6132 0.053(6) Uiso 1 1 calc R
H2B H 0.5386 0.4253 0.5317 0.047(6) Uiso 1 1 calc R
C3 C 0.7363(3) 0.3162(3) 0.61742(12) 0.0425(5) Uani 1 1 d .
H3 H 0.8632 0.3571 0.6111 0.042(6) Uiso 1 1 calc R
C4 C 0.6476(2) 0.3070(3) 0.70777(12) 0.0424(5) Uani 1 1 d .
H4A H 0.6684 0.2012 0.7392 0.045(6) Uiso 1 1 calc R
H4B H 0.6676 0.4062 0.7446 0.052(7) Uiso 1 1 calc R
C5 C 0.6805(3) 0.1513(3) 0.57805(15) 0.0487(5) Uani 1 1 d .
H5A H 0.6916 0.1518 0.5147 0.043(6) Uiso 1 1 calc R
H5B H 0.7489 0.0559 0.6022 0.053(7) Uiso 1 1 calc R
C6 C 0.2897(2) 0.3491(2) 0.68890(11) 0.0341(4) Uani 1 1 d .
C7 C 0.0843(3) 0.2815(3) 0.79831(14) 0.0477(5) Uani 1 1 d .
H7A H 0.0042 0.2158 0.7613 0.067(8) Uiso 1 1 calc R
H7B H 0.0429 0.3979 0.7998 0.069(8) Uiso 1 1 calc R
H7C H 0.0825 0.2352 0.8565 0.076(9) Uiso 1 1 calc R
C8 C 0.3587(3) 0.0409(2) 0.59139(11) 0.0388(4) Uani 1 1 d .
C9 C 0.4171(4) -0.1156(3) 0.54483(15) 0.0547(6) Uani 1 1 d .
H9A H 0.4724 -0.0850 0.4899 0.077(9) Uiso 1 1 calc R
H9B H 0.3117 -0.1868 0.5344 0.092(10) Uiso 1 1 calc R
H9C H 0.5050 -0.1763 0.5799 0.089(10) Uiso 1 1 calc R

loop_
_atom_site_aniso_label
_atom_site_aniso_U_11
_atom_site_aniso_U_22
_atom_site_aniso_U_33
_atom_site_aniso_U_23
_atom_site_aniso_U_13
_atom_site_aniso_U_12
O1 0.0347(7) 0.0467(8) 0.0571(8) 0.0089(7) 0.0013(6) 0.0092(6)
O2 0.0313(6) 0.0485(7) 0.0335(6) 0.0008(5) 0.0018(5) 0.0017(6)
O3 0.0413(8) 0.0506(8) 0.0485(8) -0.0033(7) -0.0007(6) -0.0098(7)
N1 0.0345(8) 0.0394(9) 0.0549(10) -0.0089(7) 0.0059(7) 0.0007(7)
C1 0.0296(9) 0.0348(9) 0.0345(8) 0.0001(7) 0.0001(7) -0.0001(7)
C2 0.0364(10) 0.0442(10) 0.0448(11) 0.0080(9) 0.0035(8) -0.0001(8)
C3 0.0292(9) 0.0558(12) 0.0425(10) 0.0060(9) 0.0028(8) -0.0019(8)
C4 0.0305(9) 0.0575(12) 0.0391(10) 0.0018(9) -0.0013(8) 0.0022(8)
C5 0.0357(10) 0.0544(12) 0.0559(12) -0.0013(11) 0.0108(9) 0.0083(10)
C6 0.0314(9) 0.0339(8) 0.0370(9) -0.0019(7) -0.0022(7) -0.0003(8)
C7 0.0334(9) 0.0654(14) 0.0444(11) 0.0015(11) 0.0075(8) -0.0005(10)
C8 0.0489(12) 0.0354(10) 0.0321(9) 0.0033(8) -0.0055(8) -0.0005(8)
C9 0.0709(15) 0.0410(11) 0.0522(13) -0.0053(9) -0.0073(11) 0.0049(11)

loop_
_atom_type_symbol
_atom_type_description
_atom_type_scat_dispersion_real
_atom_type_scat_dispersion_imag
_atom_type_scat_source
C C 0.0181 0.0091 'International Tables Vol C Tables 4.2.6.8 and 6.1.1.4'
H H 0.0000 0.0000 'International Tables Vol C Tables 4.2.6.8 and 6.1.1.4'
N N 0.0311 0.0180 'International Tables Vol C Tables 4.2.6.8 and 6.1.1.4'
O O 0.0492 0.0322 'International Tables Vol C Tables 4.2.6.8 and 6.1.1.4'

loop_
_geom_angle_atom_site_label_1
_geom_angle_atom_site_label_2
_geom_angle_atom_site_label_3
_geom_angle
C6 O2 C7 115.28(14)
C8 N1 C1 127.38(15)
C8 N1 C5 129.45(18)
C1 N1 C5 103.10(15)
N1 C1 C6 115.28(14)
N1 C1 C2 101.30(15)
C6 C1 C2 123.27(16)
N1 C1 C4 100.56(15)
C6 C1 C4 124.02(15)
C2 C1 C4 86.66(14)
N1 C1 C3 78.65(11)
C6 C1 C3 166.06(15)
C2 C1 C3 49.34(10)
C4 C1 C3 49.39(10)
C1 C2 C3 81.79(14)
C5 C3 C2 101.89(16)
C5 C3 C4 102.13(17)
C2 C3 C4 85.94(14)
C5 C3 C1 80.41(12)
C2 C3 C1 48.87(10)
C4 C3 C1 48.98(10)
C1 C4 C3 81.63(13)
N1 C5 C3 97.83(16)
O1 C6 O2 125.08(17)
O1 C6 C1 123.69(17)
O2 C6 C1 111.06(14)
O3 C8 N1 122.27(19)
O3 C8 C9 122.3(2)
N1 C8 C9 115.46(19)

loop_
_geom_bond_atom_site_label_1
_geom_bond_atom_site_label_2
_geom_bond_distance
O1 C6 1.209(2)
O2 C6 1.335(2)
O2 C7 1.444(2)
O3 C8 1.227(2)
N1 C8 1.334(3)
N1 C1 1.475(2)
N1 C5 1.485(2)
C1 C6 1.500(2)
C1 C2 1.543(3)
C1 C4 1.546(2)
C1 C3 2.027(3)
C2 C3 1.554(3)
C3 C5 1.513(3)
C3 C4 1.555(3)
C8 C9 1.509(3)
